data_7710348
loop_
_publ_author_name
'Yi, Chengkun'
'Wu, Lingfeng'
'Chen, Liang'
'Ren, Wenshan'

_publ_section_title
;
 Reactivity studies on lanthanum and cerium hydrido metallocenes.
;
_journal_issue 24
_journal_name_full 'Dalton transactions (Cambridge, England : 2003)'
_journal_page_first 9241
_journal_page_last 9246
_journal_paper_doi 10.1039/d2dt00996j
_journal_volume 51
_journal_year 2022
_chemical_formula_moiety 'C64 H92 Ce2 N2, 2(C6 H14)'
_chemical_formula_sum 'C76 H120 Ce2 N2'
_chemical_formula_weight 1341.97
_space_group_crystal_system triclinic
_space_group_IT_number 2
_space_group_name_Hall '-P 1'
_space_group_name_H-M_alt 'P -1'
_atom_sites_solution_hydrogens geom
_atom_sites_solution_primary dual
_audit_creation_date 2022-05-01
_audit_creation_method
;
Olex2 1.2
(compiled 2017.08.10 svn.r3458 for OlexSys, GUI svn.r5381)
;
_audit_update_record
;
2022-05-03 deposited with the CCDC.	2022-05-25 downloaded from the CCDC.
;
_cell_angle_alpha 64.338(2)
_cell_angle_beta 73.743(2)
_cell_angle_gamma 77.473(2)
_cell_formula_units_Z 1
_cell_length_a 10.5325(2)
_cell_length_b 13.8019(3)
_cell_length_c 14.5653(3)
_cell_measurement_reflns_used 16079
_cell_measurement_temperature 180.00(10)
_cell_measurement_theta_max 28.2470
_cell_measurement_theta_min 3.9950
_cell_volume 1820.95(7)
_computing_cell_refinement 'CrysAlisPro 1.171.39.46e (Rigaku OD, 2018)'
_computing_data_collection 'CrysAlisPro 1.171.39.46e (Rigaku OD, 2018)'
_computing_data_reduction 'CrysAlisPro 1.171.39.46e (Rigaku OD, 2018)'
_computing_molecular_graphics 'Olex2 (Dolomanov et al., 2009)'
_computing_publication_material 'Olex2 (Dolomanov et al., 2009)'
_computing_structure_refinement 'ShelXL (Sheldrick, 2015)'
_computing_structure_solution 'ShelXT (Sheldrick, 2015)'
_diffrn_ambient_environment N~2~
_diffrn_ambient_temperature 180.00(10)
_diffrn_detector 'CCD plate'
_diffrn_detector_area_resol_mean 8.0243
_diffrn_detector_type EosS2
_diffrn_measured_fraction_theta_full 0.997
_diffrn_measured_fraction_theta_max 0.998
_diffrn_measurement_details
;
List of Runs (angles in degrees, time in seconds):

  # Type    Start    End  Width  t~exp~   \w     \q     \k     \f   Frames
#--------------------------------------------------------------------------
  1  \w    -51.00  43.00   1.00    3.57    --   16.35 -77.00 150.00   94
  2  \w    -10.00  84.00   1.00    3.57    --   16.35  77.00   0.00   94
  3  \w     -3.00  85.00   1.00    3.57    --   16.35  38.00 -60.00   88
  4  \w      0.00  84.00   1.00    3.57    --   16.35  57.00 -90.00   84
  5  \w    -10.00  84.00   1.00    3.57    --   16.35  77.00 120.00   94
  6  \w    -33.00  51.00   1.00    3.57    --  -16.50  57.00  30.00   84
  7  \w     34.00  89.00   1.00    3.57    --   16.35-178.00   0.00   55
  8  \w    -20.00  55.00   1.00    3.57    --   16.35 -99.00 -30.00   75
  9  \w    -20.00  21.00   1.00    3.57    --   16.35 -99.00  90.00   41
 10  \w    -43.00  51.00   1.00    3.57    --  -16.50  77.00-120.00   94
;
_diffrn_measurement_device 'four-circle diffractometer'
_diffrn_measurement_device_type 'SuperNova, Dual, Cu at home/near, EosS2'
_diffrn_measurement_method '\w scans'
_diffrn_orient_matrix_type 'CrysAlisPro convention (1999,Acta A55,543-557)'
_diffrn_orient_matrix_UB_11 -0.0189156000
_diffrn_orient_matrix_UB_12 0.0558174000
_diffrn_orient_matrix_UB_13 -0.0110403000
_diffrn_orient_matrix_UB_21 -0.0511810000
_diffrn_orient_matrix_UB_22 -0.0131612000
_diffrn_orient_matrix_UB_23 0.0456686000
_diffrn_orient_matrix_UB_31 0.0447709000
_diffrn_orient_matrix_UB_32 -0.0014614000
_diffrn_orient_matrix_UB_33 0.0291197000
_diffrn_radiation_monochromator mirror
_diffrn_radiation_probe x-ray
_diffrn_radiation_type MoK\a
_diffrn_radiation_wavelength 0.71073
_diffrn_reflns_av_R_equivalents 0.0313
_diffrn_reflns_av_unetI/netI 0.0310
_diffrn_reflns_Laue_measured_fraction_full 0.997
_diffrn_reflns_Laue_measured_fraction_max 0.998
_diffrn_reflns_limit_h_max 13
_diffrn_reflns_limit_h_min -13
_diffrn_reflns_limit_k_max 17
_diffrn_reflns_limit_k_min -17
_diffrn_reflns_limit_l_max 18
_diffrn_reflns_limit_l_min -18
_diffrn_reflns_number 29781
_diffrn_reflns_point_group_measured_fraction_full 0.997
_diffrn_reflns_point_group_measured_fraction_max 0.998
_diffrn_reflns_theta_full 25.242
_diffrn_reflns_theta_max 26.371
_diffrn_reflns_theta_min 3.295
_diffrn_source 'micro-focus sealed X-ray tube'
_diffrn_source_type 'SuperNova (Mo) X-ray Source'
_exptl_absorpt_coefficient_mu 1.273
_exptl_absorpt_correction_T_max 1.00000
_exptl_absorpt_correction_T_min 0.89462
_exptl_absorpt_correction_type multi-scan
_exptl_absorpt_process_details
;
CrysAlisPro 1.171.39.46e (Rigaku Oxford Diffraction, 2018)
Empirical absorption correction using spherical harmonics,
 implemented in SCALE3 ABSPACK scaling algorithm.
;
_exptl_crystal_colour 'metallic brownish brown'
_exptl_crystal_colour_lustre metallic
_exptl_crystal_colour_modifier brownish
_exptl_crystal_colour_primary brown
_exptl_crystal_density_diffrn 1.224
_exptl_crystal_description block
_exptl_crystal_F_000 706
_exptl_crystal_size_max 0.2
_exptl_crystal_size_mid 0.2
_exptl_crystal_size_min 0.15
_refine_diff_density_max 1.294
_refine_diff_density_min -0.627
_refine_diff_density_rms 0.090
_refine_ls_extinction_method none
_refine_ls_goodness_of_fit_ref 1.076
_refine_ls_hydrogen_treatment constr
_refine_ls_matrix_type full
_refine_ls_number_parameters 385
_refine_ls_number_reflns 7428
_refine_ls_number_restraints 35
_refine_ls_restrained_S_all 1.076
_refine_ls_R_factor_all 0.0442
_refine_ls_R_factor_gt 0.0393
_refine_ls_shift/su_max 0.000
_refine_ls_shift/su_mean 0.000
_refine_ls_structure_factor_coef Fsqd
_refine_ls_weighting_details 'w=1/[\s^2^(Fo^2^)+(0.0580P)^2^+2.3220P] where P=(Fo^2^+2Fc^2^)/3'
_refine_ls_weighting_scheme calc
_refine_ls_wR_factor_gt 0.1046
_refine_ls_wR_factor_ref 0.1081
_reflns_Friedel_coverage 0.000
_reflns_number_gt 6783
_reflns_number_total 7428
_reflns_threshold_expression 'I > 2\s(I)'
_cod_data_source_file d2dt00996j2.cif
_cod_data_source_block compound10
_cod_depositor_comments 'Adding full bibliography for 7710344--7710352.cif.'
_cod_database_code 7710348
_shelx_shelxl_version_number 2018/1
_shelx_space_group_comment
;
The symmetry employed for this shelxl refinement is uniquely defined
by the following loop, which should always be used as a source of
symmetry information in preference to the above space-group names.
They are only intended as comments.
;
_shelx_estimated_absorpt_t_max 0.832
_shelx_estimated_absorpt_t_min 0.785
_reflns_odcompleteness_completeness 99.76
_reflns_odcompleteness_iscentric 1
_reflns_odcompleteness_theta 26.32
_olex2_refinement_description
;
1. Fixed Uiso
 At 1.2 times of:
  All C(H) groups, All C(H,H) groups
 At 1.5 times of:
  All C(H,H,H) groups
2. Restrained distances
 C38-C37
 1.52 with sigma of 0.001
 C37-C36
 1.52 with sigma of 0.001
 C36-C35
 1.52 with sigma of 0.001
 C35-C34
 1.52 with sigma of 0.001
 C34-C33
 1.52 with sigma of 0.001
3. Uiso/Uaniso restraints and constraints
C37 \\sim C38 \\sim C36 \\sim C35 \\sim C34 \\sim C33: within 1.7A with sigma
of 0.001 and sigma for terminal atoms of 0.002
4. Others
 Sof(Ce1A)=1-FVAR(1)
 Sof(Ce1)=FVAR(1)
5.a Secondary CH2 refined with riding coordinates:
 C36(H36A,H36B), C35(H35A,H35B), C34(H34A,H34B), C37(H37A,H37B)
5.b Aromatic/amide H refined with riding coordinates:
 C20(H20), C26(H26), C1(H1), C27(H27), C6(H6), C4(H4), C7(H7), C5(H5), C8(H8),
 C14(H14)
5.c Idealised Me refined as rotating group:
 C19(H19A,H19B,H19C), C12(H12A,H12B,H12C), C30(H30A,H30B,H30C), C24(H24A,H24B,
 H24C), C23(H23A,H23B,H23C), C11(H11A,H11B,H11C), C25(H25A,H25B,H25C), C32(H32A,
 H32B,H32C), C18(H18A,H18B,H18C), C31(H31A,H31B,H31C), C13(H13A,H13B,H13C),
 C17(H17A,H17B,H17C), C33(H33A,H33B,H33C), C38(H38A,H38B,H38C)
;
_olex2_date_sample_data_collection 2021-03-09
_olex2_submission_special_instructions 'No special instructions were received'
_oxdiff_exptl_absorpt_empirical_details
;
Empirical correction (ABSPACK) includes:
- Absorption correction using spherical harmonics
- Frame scaling
;
_oxdiff_exptl_absorpt_empirical_full_max 1.218
_oxdiff_exptl_absorpt_empirical_full_min 0.848

loop_
_space_group_symop_operation_xyz
'x, y, z'
'-x, -y, -z'

loop_
_atom_site_label
_atom_site_type_symbol
_atom_site_fract_x
_atom_site_fract_y
_atom_site_fract_z
_atom_site_U_iso_or_equiv
_atom_site_adp_type
_atom_site_occupancy
_atom_site_site_symmetry_order
_atom_site_calc_flag
_atom_site_refinement_flags_posn
_atom_site_refinement_flags_adp
_atom_site_refinement_flags_occupancy
_atom_site_disorder_assembly
_atom_site_disorder_group
Ce1 Ce 0.56147(19) 0.30453(13) 0.23172(15) 0.0280(3) Uani 0.804(17) 1 d . . P A 1
N1 N 0.5031(4) 0.3849(3) 0.0639(3) 0.0532(9) Uani 1 1 d . . . . .
C21 C 0.5634(4) 0.0881(3) 0.2503(3) 0.0426(9) Uani 1 1 d . . . . .
C20 C 0.6983(4) 0.1022(3) 0.2322(3) 0.0413(9) Uani 1 1 d . . . . .
H20 H 0.761529 0.105715 0.171983 0.050 Uiso 1 1 calc R . . A .
C28 C 0.7233(4) 0.1102(3) 0.3186(3) 0.0429(9) Uani 1 1 d . . . . .
C2 C 0.6192(4) 0.4355(4) 0.0151(3) 0.0505(10) Uani 1 1 d . . . . .
C26 C 0.5035(4) 0.0919(3) 0.3488(3) 0.0466(10) Uani 1 1 d . . . . .
H26 H 0.413913 0.087147 0.380693 0.056 Uiso 1 1 calc R . . A .
C1 C 0.7413(4) 0.3755(4) 0.0260(3) 0.0501(10) Uani 1 1 d . . . . .
H1 H 0.744612 0.300830 0.062263 0.060 Uiso 1 1 calc R . . A .
C15 C 0.5466(5) 0.4671(4) 0.3028(4) 0.0539(11) Uani 1 1 d . . . . .
C27 C 0.6020(4) 0.1041(3) 0.3908(3) 0.0514(10) Uani 1 1 d . . . . .
H27 H 0.588616 0.107508 0.455239 0.062 Uiso 1 1 calc R . . A .
C22 C 0.5010(5) 0.0551(4) 0.1876(4) 0.0558(12) Uani 1 1 d . . . . .
C9 C 0.3590(4) 0.3778(4) 0.3684(4) 0.0513(11) Uani 1 1 d . . . . .
C3 C 0.3828(5) 0.4495(4) 0.0430(4) 0.0602(13) Uani 1 1 d . . . . .
C6 C 0.1379(4) 0.5763(4) 0.0162(3) 0.0535(11) Uani 1 1 d . . . . .
H6 H 0.056701 0.618552 0.008069 0.064 Uiso 1 1 calc R . . . .
C4 C 0.2629(5) 0.4034(4) 0.0822(4) 0.0634(13) Uani 1 1 d . . . . .
H4 H 0.264368 0.328740 0.117677 0.076 Uiso 1 1 calc R . . . .
C19 C 0.7672(6) 0.5304(6) 0.1943(6) 0.085(2) Uani 1 1 d . . . . .
H19A H 0.801903 0.460336 0.193745 0.127 Uiso 1 1 calc GR . . . .
H19B H 0.838141 0.565816 0.191432 0.127 Uiso 1 1 calc GR . . . .
H19C H 0.727526 0.572987 0.135025 0.127 Uiso 1 1 calc GR . . . .
C29 C 0.8599(4) 0.1153(3) 0.3335(4) 0.0539(11) Uani 1 1 d . . . . .
C7 C 0.4695(6) 0.5127(4) 0.2217(5) 0.0708(15) Uani 1 1 d . . . . .
H7 H 0.492049 0.566561 0.155603 0.085 Uiso 1 1 calc R . . A .
C5 C 0.1434(5) 0.4654(4) 0.0695(4) 0.0620(13) Uani 1 1 d . . . . .
H5 H 0.065206 0.432462 0.097082 0.074 Uiso 1 1 calc R . . . .
C8 C 0.3550(5) 0.4596(4) 0.2627(5) 0.0697(15) Uani 1 1 d . . . . .
H8 H 0.286568 0.473900 0.228345 0.084 Uiso 1 1 calc R . . A .
C10 C 0.2366(5) 0.3245(4) 0.4365(4) 0.0596(13) Uani 1 1 d . . . . .
C12 C 0.1743(5) 0.2778(5) 0.3874(5) 0.0698(14) Uani 1 1 d . . . . .
H12A H 0.148090 0.334092 0.326032 0.105 Uiso 1 1 calc GR . . . .
H12B H 0.097396 0.244900 0.435741 0.105 Uiso 1 1 calc GR . . . .
H12C H 0.237085 0.224192 0.368558 0.105 Uiso 1 1 calc GR . . . .
C30 C 0.9167(6) 0.2185(5) 0.2487(5) 0.086(2) Uani 1 1 d . . . . .
H30A H 0.921861 0.219739 0.181324 0.129 Uiso 1 1 calc GR . . . .
H30B H 1.004074 0.219977 0.255822 0.129 Uiso 1 1 calc GR . . . .
H30C H 0.859774 0.280529 0.255697 0.129 Uiso 1 1 calc GR . . . .
C24 C 0.3495(5) 0.0730(5) 0.2152(5) 0.0731(16) Uani 1 1 d . . . . .
H24A H 0.318758 0.032581 0.288375 0.110 Uiso 1 1 calc GR . . . .
H24B H 0.313106 0.049045 0.176070 0.110 Uiso 1 1 calc GR . . . .
H24C H 0.321312 0.148515 0.198603 0.110 Uiso 1 1 calc GR . . . .
C16 C 0.6650(6) 0.5183(5) 0.2915(6) 0.082(2) Uani 1 1 d . . . . .
C23 C 0.5405(6) -0.0683(5) 0.2192(7) 0.088(2) Uani 1 1 d . . . . .
H23A H 0.635630 -0.082739 0.202908 0.132 Uiso 1 1 calc GR . . . .
H23B H 0.502175 -0.092823 0.181617 0.132 Uiso 1 1 calc GR . . . .
H23C H 0.508076 -0.105570 0.292700 0.132 Uiso 1 1 calc GR . . . .
C14 C 0.4779(6) 0.3869(5) 0.3856(5) 0.0704(15) Uani 1 1 d . . . . .
H14 H 0.508271 0.343537 0.446583 0.084 Uiso 1 1 calc R . . A .
C11 C 0.2799(6) 0.2294(5) 0.5352(5) 0.0790(17) Uani 1 1 d . . . . .
H11A H 0.344793 0.178211 0.514143 0.119 Uiso 1 1 calc GR . . . .
H11B H 0.203616 0.194215 0.581854 0.119 Uiso 1 1 calc GR . . . .
H11C H 0.317858 0.257780 0.569990 0.119 Uiso 1 1 calc GR . . . .
C25 C 0.5519(7) 0.1132(6) 0.0719(5) 0.0819(18) Uani 1 1 d . . . . .
H25A H 0.520574 0.188765 0.050849 0.123 Uiso 1 1 calc GR . . . .
H25B H 0.520147 0.083555 0.034922 0.123 Uiso 1 1 calc GR . . . .
H25C H 0.647465 0.104169 0.056532 0.123 Uiso 1 1 calc GR . . . .
C32 C 0.8486(7) 0.1124(6) 0.4416(5) 0.0872(19) Uani 1 1 d . . . . .
H32A H 0.786562 0.171616 0.450136 0.131 Uiso 1 1 calc GR . . . .
H32B H 0.934161 0.118289 0.448681 0.131 Uiso 1 1 calc GR . . . .
H32C H 0.817816 0.045367 0.493839 0.131 Uiso 1 1 calc GR . . . .
C18 C 0.6242(6) 0.6177(6) 0.3113(7) 0.098(2) Uani 1 1 d . . . . .
H18A H 0.572008 0.668580 0.262377 0.147 Uiso 1 1 calc GR . . . .
H18B H 0.701836 0.648617 0.303537 0.147 Uiso 1 1 calc GR . . . .
H18C H 0.572151 0.600679 0.380888 0.147 Uiso 1 1 calc GR . . . .
C31 C 0.9544(5) 0.0180(5) 0.3226(6) 0.088(2) Uani 1 1 d . . . . .
H31A H 0.918078 -0.047488 0.373144 0.132 Uiso 1 1 calc GR . . . .
H31B H 1.039302 0.019472 0.334055 0.132 Uiso 1 1 calc GR . . . .
H31C H 0.965239 0.020936 0.253825 0.132 Uiso 1 1 calc GR . . . .
C13 C 0.1393(6) 0.4021(6) 0.4762(6) 0.097(2) Uani 1 1 d . . . . .
H13A H 0.181820 0.427614 0.510510 0.145 Uiso 1 1 calc GR . . . .
H13B H 0.064485 0.365920 0.524597 0.145 Uiso 1 1 calc GR . . . .
H13C H 0.109272 0.462315 0.418764 0.145 Uiso 1 1 calc GR . . . .
C17 C 0.7379(9) 0.4404(7) 0.3858(7) 0.120(3) Uani 1 1 d . . . . .
H17A H 0.717836 0.470644 0.437124 0.180 Uiso 1 1 calc GR . . . .
H17B H 0.832357 0.433853 0.359550 0.180 Uiso 1 1 calc GR . . . .
H17C H 0.707125 0.370288 0.416907 0.180 Uiso 1 1 calc GR . . . .
C33 C 1.1264(10) 0.1452(9) 0.9835(7) 0.168(3) Uani 1 1 d D U . . .
H33A H 1.199552 0.182702 0.972929 0.252 Uiso 1 1 calc GR . . . .
H33B H 1.154784 0.069115 1.005378 0.252 Uiso 1 1 calc GR . . . .
H33C H 1.054817 0.157739 1.036150 0.252 Uiso 1 1 calc GR . . . .
C36 C 0.9082(9) 0.2319(9) 0.7715(7) 0.169(2) Uani 1 1 d D U . . .
H36A H 0.915098 0.308890 0.742897 0.203 Uiso 1 1 calc R . . . .
H36B H 0.974666 0.201491 0.727054 0.203 Uiso 1 1 calc R . . . .
C35 C 0.9378(8) 0.1805(9) 0.8801(7) 0.169(2) Uani 1 1 d D U . . .
H35A H 0.876515 0.216004 0.922521 0.203 Uiso 1 1 calc R . . . .
H35B H 0.921775 0.105103 0.911351 0.203 Uiso 1 1 calc R . . . .
C34 C 1.0792(8) 0.1866(9) 0.8821(8) 0.169(2) Uani 1 1 d D U . . .
H34A H 1.094796 0.262104 0.845066 0.202 Uiso 1 1 calc R . . . .
H34B H 1.137883 0.148598 0.840975 0.202 Uiso 1 1 calc R . . . .
C38 C 0.7567(11) 0.2607(9) 0.6576(7) 0.172(3) Uani 1 1 d D U . . .
H38A H 0.752179 0.202680 0.639466 0.259 Uiso 1 1 calc GR . . . .
H38B H 0.832113 0.298340 0.612788 0.259 Uiso 1 1 calc GR . . . .
H38C H 0.676834 0.309965 0.649571 0.259 Uiso 1 1 calc GR . . . .
C37 C 0.7710(9) 0.2152(10) 0.7702(7) 0.171(2) Uani 1 1 d D U . . .
H37A H 0.702979 0.251716 0.808384 0.205 Uiso 1 1 calc R . . . .
H37B H 0.760169 0.138646 0.803124 0.205 Uiso 1 1 calc R . . . .
Ce1A Ce 0.5427(13) 0.2949(7) 0.2446(9) 0.0487(19) Uani 0.196(17) 1 d . . P A 2

loop_
_atom_site_aniso_label
_atom_site_aniso_U_11
_atom_site_aniso_U_22
_atom_site_aniso_U_33
_atom_site_aniso_U_23
_atom_site_aniso_U_13
_atom_site_aniso_U_12
Ce1 0.0241(5) 0.0256(3) 0.0310(4) -0.0076(3) -0.0047(3) -0.0059(3)
N1 0.052(2) 0.0454(19) 0.048(2) 0.0080(16) -0.0216(17) -0.0194(16)
C21 0.044(2) 0.0251(17) 0.056(2) -0.0107(17) -0.0135(18) -0.0070(15)
C20 0.041(2) 0.0285(18) 0.052(2) -0.0139(17) -0.0113(17) -0.0011(15)
C28 0.045(2) 0.0293(18) 0.047(2) -0.0032(17) -0.0194(18) -0.0051(15)
C2 0.050(2) 0.052(2) 0.039(2) 0.0040(19) -0.0212(18) -0.0170(19)
C26 0.044(2) 0.036(2) 0.042(2) 0.0042(17) -0.0071(17) -0.0134(16)
C1 0.057(3) 0.048(2) 0.036(2) -0.0035(18) -0.0108(18) -0.015(2)
C15 0.053(2) 0.049(2) 0.070(3) -0.037(2) 0.002(2) -0.018(2)
C27 0.058(2) 0.048(2) 0.031(2) 0.0048(18) -0.0117(18) -0.0131(19)
C22 0.052(2) 0.045(2) 0.083(3) -0.032(2) -0.022(2) -0.0065(19)
C9 0.042(2) 0.050(2) 0.069(3) -0.039(2) 0.006(2) -0.0122(18)
C3 0.053(2) 0.057(3) 0.052(3) 0.008(2) -0.024(2) -0.019(2)
C6 0.040(2) 0.064(3) 0.047(2) -0.014(2) -0.0074(18) -0.0054(19)
C4 0.058(3) 0.060(3) 0.056(3) 0.008(2) -0.025(2) -0.025(2)
C19 0.058(3) 0.105(5) 0.118(5) -0.077(4) 0.012(3) -0.030(3)
C29 0.053(2) 0.037(2) 0.064(3) 0.002(2) -0.032(2) -0.0103(18)
C7 0.072(3) 0.047(3) 0.088(4) -0.028(3) -0.006(3) -0.009(2)
C5 0.048(2) 0.080(3) 0.050(3) -0.007(2) -0.013(2) -0.029(2)
C8 0.060(3) 0.052(3) 0.085(4) -0.027(3) 0.000(3) -0.004(2)
C10 0.047(2) 0.066(3) 0.074(3) -0.044(3) 0.014(2) -0.021(2)
C12 0.063(3) 0.083(4) 0.075(4) -0.038(3) -0.003(3) -0.032(3)
C30 0.088(4) 0.066(3) 0.095(4) 0.011(3) -0.050(4) -0.043(3)
C24 0.053(3) 0.073(3) 0.111(5) -0.044(3) -0.032(3) -0.006(2)
C16 0.067(3) 0.086(4) 0.116(5) -0.072(4) 0.024(3) -0.043(3)
C23 0.074(4) 0.057(3) 0.162(7) -0.063(4) -0.041(4) 0.001(3)
C14 0.074(3) 0.083(4) 0.073(3) -0.051(3) 0.002(3) -0.026(3)
C11 0.084(4) 0.086(4) 0.066(4) -0.032(3) 0.008(3) -0.034(3)
C25 0.095(4) 0.106(5) 0.077(4) -0.054(4) -0.020(3) -0.035(4)
C32 0.091(4) 0.097(5) 0.080(4) -0.015(4) -0.055(4) -0.017(4)
C18 0.076(4) 0.095(5) 0.157(7) -0.094(5) 0.014(4) -0.035(3)
C31 0.052(3) 0.070(4) 0.136(6) -0.025(4) -0.046(3) 0.004(3)
C13 0.060(3) 0.115(5) 0.131(6) -0.086(5) 0.030(4) -0.027(3)
C17 0.121(6) 0.131(7) 0.131(7) -0.050(6) -0.040(6) -0.049(5)
C33 0.178(5) 0.163(4) 0.152(4) -0.084(4) 0.054(4) -0.069(4)
C36 0.174(4) 0.164(4) 0.156(4) -0.083(4) 0.057(4) -0.073(4)
C35 0.175(4) 0.164(4) 0.155(4) -0.083(4) 0.058(4) -0.072(4)
C34 0.175(4) 0.164(4) 0.154(4) -0.083(4) 0.057(4) -0.072(4)
C38 0.173(5) 0.166(4) 0.160(4) -0.079(4) 0.056(4) -0.073(4)
C37 0.174(4) 0.165(4) 0.158(4) -0.081(4) 0.057(4) -0.073(4)
Ce1A 0.063(4) 0.0419(17) 0.044(2) -0.0192(15) 0.0029(19) -0.0247(19)

loop_
_atom_type_symbol
_atom_type_description
_atom_type_scat_dispersion_real
_atom_type_scat_dispersion_imag
_atom_type_scat_source
C C 0.0033 0.0016 'International Tables Vol C Tables 4.2.6.8 and 6.1.1.4'
H H 0.0000 0.0000 'International Tables Vol C Tables 4.2.6.8 and 6.1.1.4'
Ce Ce -0.2486 2.6331 'International Tables Vol C Tables 4.2.6.8 and 6.1.1.4'
N N 0.0061 0.0033 'International Tables Vol C Tables 4.2.6.8 and 6.1.1.4'

loop_
_geom_angle_atom_site_label_1
_geom_angle_atom_site_label_2
_geom_angle_atom_site_label_3
_geom_angle
_geom_angle_site_symmetry_1
_geom_angle_site_symmetry_3
_geom_angle_publ_flag
N1 Ce1 C21 92.94(13) . . ?
N1 Ce1 C20 101.03(14) . . ?
N1 Ce1 C28 129.14(15) . . ?
N1 Ce1 C2 29.36(12) . . ?
N1 Ce1 C26 114.29(14) . . ?
N1 Ce1 C15 109.27(15) . . ?
N1 Ce1 C27 140.87(15) . . ?
N1 Ce1 C9 107.84(15) . . ?
N1 Ce1 C7 80.52(17) . . ?
N1 Ce1 C8 80.04(17) . . ?
N1 Ce1 C14 126.14(18) . . ?
C20 Ce1 C21 28.54(11) . . ?
C28 Ce1 C21 47.83(12) . . ?
C28 Ce1 C20 28.75(12) . . ?
C28 Ce1 C2 120.98(15) . . ?
C2 Ce1 C21 106.42(14) . . ?
C2 Ce1 C20 100.32(14) . . ?
C26 Ce1 C21 28.90(13) . . ?
C26 Ce1 C20 47.17(12) . . ?
C26 Ce1 C28 48.00(12) . . ?
C26 Ce1 C2 134.20(14) . . ?
C26 Ce1 C15 128.13(16) . . ?
C26 Ce1 C9 91.36(15) . . ?
C26 Ce1 C8 114.25(16) . . ?
C26 Ce1 C14 100.24(17) . . ?
C15 Ce1 C21 156.19(16) . . ?
C15 Ce1 C20 144.45(14) . . ?
C15 Ce1 C28 116.84(14) . . ?
C15 Ce1 C2 97.28(15) . . ?
C15 Ce1 C9 48.33(12) . . ?
C27 Ce1 C21 48.03(14) . . ?
C27 Ce1 C20 47.31(13) . . ?
C27 Ce1 C28 28.95(13) . . ?
C27 Ce1 C2 147.49(15) . . ?
C27 Ce1 C26 29.49(13) . . ?
C27 Ce1 C15 109.02(16) . . ?
C27 Ce1 C9 91.74(16) . . ?
C27 Ce1 C7 134.90(18) . . ?
C27 Ce1 C8 121.56(18) . . ?
C27 Ce1 C14 86.60(18) . . ?
C9 Ce1 C21 117.47(15) . . ?
C9 Ce1 C20 137.00(16) . . ?
C9 Ce1 C28 118.25(15) . . ?
C9 Ce1 C2 120.40(15) . . ?
C7 Ce1 C21 160.83(17) . . ?
C7 Ce1 C20 170.56(17) . . ?
C7 Ce1 C28 146.96(17) . . ?
C7 Ce1 C2 76.39(17) . . ?
C7 Ce1 C26 140.63(17) . . ?
C7 Ce1 C15 30.21(16) . . ?
C7 Ce1 C9 49.45(15) . . ?
C7 Ce1 C8 29.02(16) . . ?
C7 Ce1 C14 48.30(19) . . ?
C8 Ce1 C21 132.24(16) . . ?
C8 Ce1 C20 160.32(17) . . ?
C8 Ce1 C28 148.54(18) . . ?
C8 Ce1 C2 90.15(16) . . ?
C8 Ce1 C15 48.17(16) . . ?
C8 Ce1 C9 30.33(16) . . ?
C14 Ce1 C21 129.09(17) . . ?
C14 Ce1 C20 132.32(17) . . ?
C14 Ce1 C28 104.72(17) . . ?
C14 Ce1 C2 123.70(17) . . ?
C14 Ce1 C15 28.57(15) . . ?
C14 Ce1 C9 28.59(14) . . ?
C14 Ce1 C8 47.60(19) . . ?
C2 N1 Ce1 92.8(2) . . ?
C2 N1 C3 116.8(3) . . ?
C2 N1 Ce1A 98.2(4) . . ?
C3 N1 Ce1 124.5(3) . . ?
C3 N1 Ce1A 120.9(4) . . ?
C20 C21 Ce1 74.7(2) . . ?
C20 C21 C26 105.8(4) . . ?
C20 C21 C22 127.0(4) . . ?
C20 C21 Ce1A 78.4(3) . . ?
C26 C21 Ce1 72.0(2) . . ?
C26 C21 C22 126.3(4) . . ?
C26 C21 Ce1A 68.0(3) . . ?
C22 C21 Ce1 126.6(3) . . ?
C22 C21 Ce1A 126.5(3) . . ?
Ce1 C20 H20 115.5 . . ?
C21 C20 Ce1 76.8(2) . . ?
C21 C20 H20 125.0 . . ?
C21 C20 Ce1A 72.6(3) . . ?
C28 C20 Ce1 74.7(2) . . ?
C28 C20 C21 110.1(4) . . ?
C28 C20 H20 125.0 . . ?
C28 C20 Ce1A 74.2(2) . . ?
C20 C28 Ce1 76.5(2) . . ?
C20 C28 C29 125.9(4) . . ?
C20 C28 Ce1A 77.1(3) . . ?
C27 C28 Ce1 73.5(2) . . ?
C27 C28 C20 106.9(4) . . ?
C27 C28 C29 127.0(4) . . ?
C27 C28 Ce1A 68.7(4) . . ?
C29 C28 Ce1 119.4(2) . . ?
C29 C28 Ce1A 123.2(4) . . ?
N1 C2 Ce1 57.8(2) . . ?
N1 C2 C3 122.3(4) . 2_665 ?
N1 C2 Ce1A 54.6(3) . . ?
C1 C2 Ce1 80.1(2) . . ?
C1 C2 N1 119.9(4) . . ?
C1 C2 C3 117.7(4) . 2_665 ?
C1 C2 Ce1A 82.6(3) . . ?
C3 C2 Ce1 132.8(4) 2_665 . ?
C3 C2 Ce1A 133.3(4) 2_665 . ?
Ce1 C26 H26 112.8 . . ?
C21 C26 Ce1 79.1(2) . . ?
C21 C26 H26 125.6 . . ?
C21 C26 Ce1A 81.7(3) . . ?
C27 C26 Ce1 74.8(2) . . ?
C27 C26 C21 108.8(4) . . ?
C27 C26 H26 125.6 . . ?
C27 C26 Ce1A 76.2(3) . . ?
Ce1 C1 H1 65.5 . . ?
C2 C1 Ce1 72.3(2) . . ?
C2 C1 H1 118.8 . . ?
C2 C1 C6 122.3(4) . 2_665 ?
C6 C1 Ce1 134.7(3) 2_665 . ?
C6 C1 H1 118.8 2_665 . ?
C7 C15 Ce1 73.7(3) . . ?
C7 C15 C16 120.5(5) . . ?
C7 C15 Ce1A 74.1(3) . . ?
C16 C15 Ce1 123.6(3) . . ?
C16 C15 Ce1A 127.8(4) . . ?
C14 C15 Ce1 74.7(3) . . ?
C14 C15 C7 106.7(4) . . ?
C14 C15 C16 132.2(6) . . ?
C14 C15 Ce1A 70.1(4) . . ?
Ce1 C27 H27 113.2 . . ?
C28 C27 Ce1 77.6(2) . . ?
C28 C27 C26 108.3(4) . . ?
C28 C27 H27 125.8 . . ?
C28 C27 Ce1A 81.9(4) . . ?
C26 C27 Ce1 75.7(2) . . ?
C26 C27 H27 125.8 . . ?
C26 C27 Ce1A 72.6(3) . . ?
C21 C22 C24 111.5(4) . . ?
C21 C22 C23 106.7(4) . . ?
C24 C22 C23 107.0(4) . . ?
C25 C22 C21 111.5(4) . . ?
C25 C22 C24 110.6(5) . . ?
C25 C22 C23 109.2(5) . . ?
C8 C9 Ce1 73.6(3) . . ?
C8 C9 C10 119.8(5) . . ?
C8 C9 Ce1A 75.9(3) . . ?
C10 C9 Ce1 126.7(3) . . ?
C10 C9 Ce1A 122.5(4) . . ?
C14 C9 Ce1 74.2(3) . . ?
C14 C9 C8 104.0(4) . . ?
C14 C9 C10 134.7(5) . . ?
C14 C9 Ce1A 76.7(3) . . ?
N1 C3 C2 120.4(4) . 2_665 ?
C4 C3 N1 120.5(4) . . ?
C4 C3 C2 119.1(4) . 2_665 ?
C1 C6 H6 120.7 2_665 . ?
C5 C6 C1 118.6(4) . 2_665 ?
C5 C6 H6 120.7 . . ?
C3 C4 H4 119.2 . . ?
C5 C4 C3 121.7(5) . . ?
C5 C4 H4 119.2 . . ?
H19A C19 H19B 109.5 . . ?
H19A C19 H19C 109.5 . . ?
H19B C19 H19C 109.5 . . ?
C16 C19 H19A 109.5 . . ?
C16 C19 H19B 109.5 . . ?
C16 C19 H19C 109.5 . . ?
C30 C29 C28 109.4(4) . . ?
C32 C29 C28 110.5(4) . . ?
C32 C29 C30 110.5(5) . . ?
C31 C29 C28 109.1(4) . . ?
C31 C29 C30 108.4(5) . . ?
C31 C29 C32 108.9(5) . . ?
Ce1 C7 H7 113.9 . . ?
C15 C7 Ce1 76.1(3) . . ?
C15 C7 H7 126.8 . . ?
C15 C7 Ce1A 76.2(3) . . ?
C8 C7 Ce1 75.9(3) . . ?
C8 C7 C15 106.5(5) . . ?
C8 C7 H7 126.8 . . ?
C8 C7 Ce1A 71.3(4) . . ?
C6 C5 H5 119.7 . . ?
C4 C5 C6 120.6(4) . . ?
C4 C5 H5 119.7 . . ?
Ce1 C8 H8 115.7 . . ?
C9 C8 Ce1 76.1(3) . . ?
C9 C8 H8 125.1 . . ?
C9 C8 Ce1A 72.5(4) . . ?
C7 C8 Ce1 75.1(3) . . ?
C7 C8 C9 109.8(5) . . ?
C7 C8 H8 125.1 . . ?
C7 C8 Ce1A 79.7(4) . . ?
C9 C10 C11 106.8(4) . . ?
C9 C10 C13 109.6(4) . . ?
C12 C10 C9 114.5(4) . . ?
C12 C10 C11 107.7(4) . . ?
C12 C10 C13 111.9(5) . . ?
C13 C10 C11 105.8(5) . . ?
C10 C12 H12A 109.5 . . ?
C10 C12 H12B 109.5 . . ?
C10 C12 H12C 109.5 . . ?
H12A C12 H12B 109.5 . . ?
H12A C12 H12C 109.5 . . ?
H12B C12 H12C 109.5 . . ?
C29 C30 H30A 109.5 . . ?
C29 C30 H30B 109.5 . . ?
C29 C30 H30C 109.5 . . ?
H30A C30 H30B 109.5 . . ?
H30A C30 H30C 109.5 . . ?
H30B C30 H30C 109.5 . . ?
C22 C24 H24A 109.5 . . ?
C22 C24 H24B 109.5 . . ?
C22 C24 H24C 109.5 . . ?
H24A C24 H24B 109.5 . . ?
H24A C24 H24C 109.5 . . ?
H24B C24 H24C 109.5 . . ?
C15 C16 C17 107.9(5) . . ?
C19 C16 C15 114.2(5) . . ?
C19 C16 C17 105.8(6) . . ?
C18 C16 C15 111.3(5) . . ?
C18 C16 C19 114.2(5) . . ?
C18 C16 C17 102.2(6) . . ?
C22 C23 H23A 109.5 . . ?
C22 C23 H23B 109.5 . . ?
C22 C23 H23C 109.5 . . ?
H23A C23 H23B 109.5 . . ?
H23A C23 H23C 109.5 . . ?
H23B C23 H23C 109.5 . . ?
Ce1 C14 H14 114.2 . . ?
C15 C14 Ce1 76.7(3) . . ?
C15 C14 C9 113.0(5) . . ?
C15 C14 H14 123.5 . . ?
C15 C14 Ce1A 81.4(4) . . ?
C9 C14 Ce1 77.2(3) . . ?
C9 C14 H14 123.5 . . ?
C9 C14 Ce1A 73.5(4) . . ?
C10 C11 H11A 109.5 . . ?
C10 C11 H11B 109.5 . . ?
C10 C11 H11C 109.5 . . ?
H11A C11 H11B 109.5 . . ?
H11A C11 H11C 109.5 . . ?
H11B C11 H11C 109.5 . . ?
C22 C25 H25A 109.5 . . ?
C22 C25 H25B 109.5 . . ?
C22 C25 H25C 109.5 . . ?
H25A C25 H25B 109.5 . . ?
H25A C25 H25C 109.5 . . ?
H25B C25 H25C 109.5 . . ?
C29 C32 H32A 109.5 . . ?
C29 C32 H32B 109.5 . . ?
C29 C32 H32C 109.5 . . ?
H32A C32 H32B 109.5 . . ?
H32A C32 H32C 109.5 . . ?
H32B C32 H32C 109.5 . . ?
C16 C18 H18A 109.5 . . ?
C16 C18 H18B 109.5 . . ?
C16 C18 H18C 109.5 . . ?
H18A C18 H18B 109.5 . . ?
H18A C18 H18C 109.5 . . ?
H18B C18 H18C 109.5 . . ?
C29 C31 H31A 109.5 . . ?
C29 C31 H31B 109.5 . . ?
C29 C31 H31C 109.5 . . ?
H31A C31 H31B 109.5 . . ?
H31A C31 H31C 109.5 . . ?
H31B C31 H31C 109.5 . . ?
C10 C13 H13A 109.5 . . ?
C10 C13 H13B 109.5 . . ?
C10 C13 H13C 109.5 . . ?
H13A C13 H13B 109.5 . . ?
H13A C13 H13C 109.5 . . ?
H13B C13 H13C 109.5 . . ?
C16 C17 H17A 109.5 . . ?
C16 C17 H17B 109.5 . . ?
C16 C17 H17C 109.5 . . ?
H17A C17 H17B 109.5 . . ?
H17A C17 H17C 109.5 . . ?
H17B C17 H17C 109.5 . . ?
H33A C33 H33B 109.5 . . ?
H33A C33 H33C 109.5 . . ?
H33B C33 H33C 109.5 . . ?
C34 C33 H33A 109.5 . . ?
C34 C33 H33B 109.5 . . ?
C34 C33 H33C 109.5 . . ?
H36A C36 H36B 107.8 . . ?
C35 C36 H36A 109.0 . . ?
C35 C36 H36B 109.0 . . ?
C37 C36 H36A 109.0 . . ?
C37 C36 H36B 109.0 . . ?
C37 C36 C35 113.1(7) . . ?
C36 C35 H35A 108.8 . . ?
C36 C35 H35B 108.8 . . ?
H35A C35 H35B 107.6 . . ?
C34 C35 C36 114.0(7) . . ?
C34 C35 H35A 108.8 . . ?
C34 C35 H35B 108.8 . . ?
C33 C34 H34A 106.8 . . ?
C33 C34 H34B 106.8 . . ?
C35 C34 C33 122.1(8) . . ?
C35 C34 H34A 106.8 . . ?
C35 C34 H34B 106.8 . . ?
H34A C34 H34B 106.7 . . ?
H38A C38 H38B 109.5 . . ?
H38A C38 H38C 109.5 . . ?
H38B C38 H38C 109.5 . . ?
C37 C38 H38A 109.5 . . ?
C37 C38 H38B 109.5 . . ?
C37 C38 H38C 109.5 . . ?
C36 C37 C38 108.6(8) . . ?
C36 C37 H37A 110.0 . . ?
C36 C37 H37B 110.0 . . ?
C38 C37 H37A 110.0 . . ?
C38 C37 H37B 110.0 . . ?
H37A C37 H37B 108.3 . . ?
N1 Ce1A C21 93.4(2) . . ?
N1 Ce1A C20 98.8(3) . . ?
N1 Ce1A C28 125.7(4) . . ?
N1 Ce1A C2 27.13(18) . . ?
N1 Ce1A C26 117.8(3) . . ?
N1 Ce1A C15 105.3(3) . . ?
N1 Ce1A C27 143.3(3) . . ?
N1 Ce1A C9 109.8(3) . . ?
N1 Ce1A C7 78.1(3) . . ?
N1 Ce1A C8 79.9(2) . . ?
N1 Ce1A C14 125.4(3) . . ?
C21 Ce1A C20 28.97(13) . . ?
C21 Ce1A C28 48.77(15) . . ?
C21 Ce1A C2 104.0(3) . . ?
C21 Ce1A C15 161.2(3) . . ?
C21 Ce1A C7 167.1(4) . . ?
C20 Ce1A C2 95.9(4) . . ?
C20 Ce1A C15 141.2(4) . . ?
C28 Ce1A C20 28.76(13) . . ?
C28 Ce1A C2 115.0(4) . . ?
C28 Ce1A C15 115.5(3) . . ?
C28 Ce1A C7 144.1(4) . . ?
C26 Ce1A C21 30.25(16) . . ?
C26 Ce1A C20 48.51(17) . . ?
C26 Ce1A C28 49.58(17) . . ?
C26 Ce1A C2 133.7(3) . . ?
C26 Ce1A C15 134.0(4) . . ?
C26 Ce1A C27 31.20(18) . . ?
C26 Ce1A C9 98.7(5) . . ?
C26 Ce1A C7 148.9(6) . . ?
C26 Ce1A C8 122.8(6) . . ?
C26 Ce1A C14 106.7(5) . . ?
C15 Ce1A C2 92.2(4) . . ?
C27 Ce1A C21 50.1(2) . . ?
C27 Ce1A C20 48.22(17) . . ?
C27 Ce1A C28 29.47(14) . . ?
C27 Ce1A C2 143.3(4) . . ?
C27 Ce1A C15 111.1(3) . . ?
C27 Ce1A C9 97.8(4) . . ?
C27 Ce1A C7 138.5(3) . . ?
C27 Ce1A C8 129.1(5) . . ?
C27 Ce1A C14 90.4(3) . . ?
C9 Ce1A C21 126.3(6) . . ?
C9 Ce1A C20 144.9(5) . . ?
C9 Ce1A C28 123.7(4) . . ?
C9 Ce1A C2 118.8(3) . . ?
C9 Ce1A C15 49.07(16) . . ?
C9 Ce1A C7 50.24(19) . . ?
C9 Ce1A C8 31.52(19) . . ?
C9 Ce1A C14 29.72(18) . . ?
C7 Ce1A C20 161.2(6) . . ?
C7 Ce1A C2 72.7(3) . . ?
C7 Ce1A C15 29.66(18) . . ?
C8 Ce1A C21 140.4(6) . . ?
C8 Ce1A C20 169.4(6) . . ?
C8 Ce1A C28 154.4(4) . . ?
C8 Ce1A C2 87.6(3) . . ?
C8 Ce1A C15 48.24(19) . . ?
C8 Ce1A C7 29.01(17) . . ?
C14 Ce1A C21 136.7(5) . . ?
C14 Ce1A C20 135.2(3) . . ?
C14 Ce1A C28 106.7(3) . . ?
C14 Ce1A C2 119.3(4) . . ?
C14 Ce1A C15 28.52(16) . . ?
C14 Ce1A C7 48.4(2) . . ?
C14 Ce1A C8 48.8(2) . . ?

loop_
_geom_bond_atom_site_label_1
_geom_bond_atom_site_label_2
_geom_bond_distance
_geom_bond_site_symmetry_2
_geom_bond_publ_flag
Ce1 N1 2.405(4) . ?
Ce1 C21 2.876(4) . ?
Ce1 C20 2.849(4) . ?
Ce1 C28 2.826(4) . ?
Ce1 C2 2.838(5) . ?
Ce1 C26 2.784(4) . ?
Ce1 C15 2.810(4) . ?
Ce1 C27 2.773(4) . ?
Ce1 C9 2.822(4) . ?
Ce1 C7 2.779(5) . ?
Ce1 C8 2.790(5) . ?
Ce1 C14 2.786(5) . ?
N1 C2 1.393(5) . ?
N1 C3 1.408(6) . ?
N1 Ce1A 2.491(9) . ?
C21 C20 1.411(5) . ?
C21 C26 1.415(6) . ?
C21 C22 1.517(6) . ?
C21 Ce1A 2.780(8) . ?
C20 H20 0.9300 . ?
C20 C28 1.409(6) . ?
C20 Ce1A 2.854(7) . ?
C28 C27 1.400(6) . ?
C28 C29 1.534(5) . ?
C28 Ce1A 2.818(6) . ?
C2 C1 1.381(6) . ?
C2 C3 1.438(6) 2_665 ?
C2 Ce1A 3.023(13) . ?
C26 H26 0.9300 . ?
C26 C27 1.414(6) . ?
C26 Ce1A 2.606(12) . ?
C1 H1 0.9300 . ?
C1 C6 1.419(6) 2_665 ?
C15 C7 1.457(8) . ?
C15 C16 1.500(6) . ?
C15 C14 1.381(7) . ?
C15 Ce1A 2.859(8) . ?
C27 H27 0.9300 . ?
C27 Ce1A 2.651(9) . ?
C22 C24 1.525(7) . ?
C22 C23 1.550(7) . ?
C22 C25 1.510(8) . ?
C9 C8 1.469(8) . ?
C9 C10 1.499(6) . ?
C9 C14 1.385(7) . ?
C9 Ce1A 2.680(11) . ?
C3 C4 1.399(6) . ?
C6 H6 0.9300 . ?
C6 C5 1.381(7) . ?
C4 H4 0.9300 . ?
C4 C5 1.370(7) . ?
C19 H19A 0.9600 . ?
C19 H19B 0.9600 . ?
C19 H19C 0.9600 . ?
C19 C16 1.487(8) . ?
C29 C30 1.531(6) . ?
C29 C32 1.529(8) . ?
C29 C31 1.528(8) . ?
C7 H7 0.9300 . ?
C7 C8 1.395(8) . ?
C7 Ce1A 2.831(8) . ?
C5 H5 0.9300 . ?
C8 H8 0.9300 . ?
C8 Ce1A 2.725(8) . ?
C10 C12 1.485(7) . ?
C10 C11 1.573(8) . ?
C10 C13 1.504(7) . ?
C12 H12A 0.9600 . ?
C12 H12B 0.9600 . ?
C12 H12C 0.9600 . ?
C30 H30A 0.9600 . ?
C30 H30B 0.9600 . ?
C30 H30C 0.9600 . ?
C24 H24A 0.9600 . ?
C24 H24B 0.9600 . ?
C24 H24C 0.9600 . ?
C16 C18 1.472(7) . ?
C16 C17 1.608(11) . ?
C23 H23A 0.9600 . ?
C23 H23B 0.9600 . ?
C23 H23C 0.9600 . ?
C14 H14 0.9300 . ?
C14 Ce1A 2.720(9) . ?
C11 H11A 0.9600 . ?
C11 H11B 0.9600 . ?
C11 H11C 0.9600 . ?
C25 H25A 0.9600 . ?
C25 H25B 0.9600 . ?
C25 H25C 0.9600 . ?
C32 H32A 0.9600 . ?
C32 H32B 0.9600 . ?
C32 H32C 0.9600 . ?
C18 H18A 0.9600 . ?
C18 H18B 0.9600 . ?
C18 H18C 0.9600 . ?
C31 H31A 0.9600 . ?
C31 H31B 0.9600 . ?
C31 H31C 0.9600 . ?
C13 H13A 0.9600 . ?
C13 H13B 0.9600 . ?
C13 H13C 0.9600 . ?
C17 H17A 0.9600 . ?
C17 H17B 0.9600 . ?
C17 H17C 0.9600 . ?
C33 H33A 0.9600 . ?
C33 H33B 0.9600 . ?
C33 H33C 0.9600 . ?
C33 C34 1.5200(10) . ?
C36 H36A 0.9700 . ?
C36 H36B 0.9700 . ?
C36 C35 1.5196(10) . ?
C36 C37 1.5190(10) . ?
C35 H35A 0.9700 . ?
C35 H35B 0.9700 . ?
C35 C34 1.5193(10) . ?
C34 H34A 0.9700 . ?
C34 H34B 0.9700 . ?
C38 H38A 0.9600 . ?
C38 H38B 0.9600 . ?
C38 H38C 0.9600 . ?
C38 C37 1.5191(10) . ?
C37 H37A 0.9700 . ?
C37 H37B 0.9700 . ?
